data_4323275
loop_
_publ_author_name
'F. Albert Cotton'
'Evgeny V. Dikarev'
'Wai-Yeung Wong'

_publ_section_title
;
 W2Cl4(NHR)2(PR'3)2 Molecules. 3. Bidentate Phosphine Complexes of
 Bis(tert-butylamido)tetrachloroditungsten. Preparation and Structural
 Characterization of cis,cis-W2Cl4(NHCMe3)2(L-L) (L-L = dmpm, dmpe, dppm,
 dppe)
;
_journal_name_full 'Inorganic Chemistry'
_journal_page_first 80
_journal_page_last 85
_journal_paper_doi 10.1021/ic960906z
_journal_volume 36
_journal_year 1997
_chemical_compound_source synthesized
_chemical_formula_analytical 'not measured'
_chemical_formula_moiety 'C34 H44 Cl6 N2 P2 W2'
_chemical_formula_structural W2Cl4(NHCMe3)2(DPPM)CH2Cl2
_chemical_formula_sum 'C34 H44 Cl6 N2 P2 W2'
_chemical_formula_weight 1123.05
_chemical_melting_point ?
_chemical_name_common
;
 cis,cis-Tetrachloro-bis(t-butylamido)-bis(diphenyl-
 phosphino)methane ditungsten(III)
;
_chemical_name_systematic
; 
 1,1,2,2-Tetrachloro-1,2-bis(t-butylamido)-(cis,cis)-
 1,2-bis(diphenylphosphino)methane ditungsten(III) 
;
_space_group_IT_number 14
_symmetry_cell_setting monoclinic
_symmetry_space_group_name_Hall '-P 2ybc'
_symmetry_space_group_name_H-M 'P 1 21/c 1'
_atom_sites_solution_hydrogens geom
_atom_sites_solution_primary direct
_atom_sites_solution_secondary difmap
_audit_creation_method SHELXL
_cell_angle_alpha 90.00
_cell_angle_beta 94.11(6)
_cell_angle_gamma 90.00
_cell_formula_units_Z 4
_cell_length_a 18.777(6)
_cell_length_b 10.273(2)
_cell_length_c 21.082(3)
_cell_measurement_reflns_used 250
_cell_measurement_temperature 213(2)
_cell_measurement_theta_max 20.80
_cell_measurement_theta_min 9.05
_cell_volume 4056.2(17)
_computing_cell_refinement 'MADNES (Enraf-Nonius, 1989)'
_computing_data_collection 'MADNES (Enraf-Nonius, 1989)'
_computing_data_reduction 'MADNES (Enraf-Nonius, 1989)'
_computing_molecular_graphics 'SHELXTL V.5 (Siemens, 1994)'
_computing_publication_material CIFTAB
_computing_structure_refinement 'SHELXL-93 (Sheldrick, 1993)'
_computing_structure_solution 'SHELXTL V.5 (Siemens, 1994)'
_diffrn_ambient_temperature 213(2)
_diffrn_measurement_device 'Enraf-Nonius FAST'
_diffrn_measurement_method '\w rotation 0.2\%'
_diffrn_radiation_monochromator graphite
_diffrn_radiation_source 'fine-focus sealed tube'
_diffrn_radiation_type 'Mo K\a'
_diffrn_radiation_wavelength 0.71073
_diffrn_reflns_av_R_equivalents 0.0588
_diffrn_reflns_av_sigmaI/netI 0.0744
_diffrn_reflns_limit_h_max 21
_diffrn_reflns_limit_h_min -22
_diffrn_reflns_limit_k_max 12
_diffrn_reflns_limit_k_min -11
_diffrn_reflns_limit_l_max 25
_diffrn_reflns_limit_l_min -25
_diffrn_reflns_number 15434
_diffrn_reflns_theta_max 25.12
_diffrn_reflns_theta_min 2.81
_diffrn_standards_number 0
_exptl_absorpt_coefficient_mu 6.168
_exptl_absorpt_correction_T_max 0.300
_exptl_absorpt_correction_T_min 0.197
_exptl_absorpt_correction_type 'SORTAV (Blessing, 1995)'
_exptl_crystal_colour red
_exptl_crystal_density_diffrn 1.839
_exptl_crystal_density_meas ?
_exptl_crystal_density_method none
_exptl_crystal_description block-shaped
_exptl_crystal_F_000 2168
_exptl_crystal_size_max 0.53
_exptl_crystal_size_mid 0.25
_exptl_crystal_size_min 0.20
_refine_diff_density_max 1.162
_refine_diff_density_min -0.716
_refine_diff_density_rms 0.155
_refine_ls_extinction_coef noref
_refine_ls_extinction_method none
_refine_ls_goodness_of_fit_all 1.068
_refine_ls_goodness_of_fit_obs 1.091
_refine_ls_hydrogen_treatment noref
_refine_ls_matrix_type full
_refine_ls_number_parameters 437
_refine_ls_number_reflns 6130
_refine_ls_number_restraints 10
_refine_ls_restrained_S_all 1.068
_refine_ls_restrained_S_obs 1.091
_refine_ls_R_factor_all 0.0555
_refine_ls_R_factor_obs 0.0420
_refine_ls_shift/esd_max 0.001
_refine_ls_shift/esd_mean 0.000
_refine_ls_structure_factor_coef Fsqd
_refine_ls_weighting_details 'w=1/[\s^2^(Fo^2^)+(0.0000P)^2^+17.3703P] where P=(Fo^2^+2Fc^2^)/3'
_refine_ls_weighting_scheme calc
_refine_ls_wR_factor_all 0.0979
_refine_ls_wR_factor_obs 0.0912
_reflns_number_observed 5165
_reflns_number_total 6130
_reflns_observed_criterion I>2\s(I)
_cod_data_source_file ic960906z_4.cif
_cod_data_source_block W2Cl4(NHCMe3)2(DPPM)CH2Cl2
_cod_depositor_comments
;
The following automatic conversions were performed:

'_chemical_melting_point' value 'not measured' was changed to '?' -
the value is undefined or not given.

Automatic conversion script
Id: cif_fix_values 1715 2011-07-08 13:25:40Z adriana 

The following automatic conversions were performed:

'_exptl_crystal_density_meas' value 'not measured' was changed to '?'
- the value is perceived as not measured.

Automatic conversion script
Id: cif_fix_values 3008 2015-01-20 13:52:24Z robertas 

The following automatic conversions were performed:

'_refine_ls_weighting_scheme' value 'calc
w=1/[\s^2^(Fo^2^)+(0.0000P)^2^+17.3703P] where P=(Fo^2^+2Fc^2^)/3'
was changed to 'calc'. New tag '_refine_ls_weighting_details' was
created. The value of the new tag was set to
'w=1/[\s^2^(Fo^2^)+(0.0000P)^2^+17.3703P] where P=(Fo^2^+2Fc^2^)/3'.

Automatic conversion script
Id: cif_fix_values 3143 2015-03-26 13:38:13Z robertas 
;
_cod_original_cell_volume 4056(2)
_cod_database_code 4323275

loop_
_symmetry_equiv_pos_as_xyz
'x, y, z'
'-x, y+1/2, -z+1/2'
'-x, -y, -z'
'x, -y-1/2, z-1/2'

loop_
_atom_site_aniso_label
_atom_site_aniso_U_11
_atom_site_aniso_U_22
_atom_site_aniso_U_33
_atom_site_aniso_U_23
_atom_site_aniso_U_13
_atom_site_aniso_U_12
W1 0.01574(15) 0.0213(2) 0.0154(2) 0.00127(9) 0.00058(9) -0.00323(9)
W2 0.01580(15) 0.0195(2) 0.01479(15) 0.00057(9) 0.00252(9) -0.00053(9)
P1 0.0188(8) 0.0220(8) 0.0168(8) 0.0020(6) 0.0033(6) -0.0001(6)
P2 0.0169(7) 0.0222(8) 0.0159(8) -0.0010(6) 0.0037(6) -0.0027(6)
Cl1 0.0415(10) 0.0317(9) 0.0298(9) -0.0095(7) -0.0053(8) -0.0100(8)
Cl2 0.0320(8) 0.0313(8) 0.0171(7) 0.0036(6) 0.0019(6) 0.0000(7)
Cl3 0.0272(8) 0.0349(9) 0.0163(7) -0.0011(6) -0.0001(6) -0.0004(7)
Cl4 0.0291(9) 0.0301(9) 0.0277(8) 0.0107(7) 0.0065(7) -0.0011(7)
N1 0.016(3) 0.031(3) 0.028(3) 0.006(2) -0.001(2) -0.001(2)
N2 0.030(3) 0.023(3) 0.019(3) 0.001(2) 0.007(2) -0.002(2)
C1 0.022(3) 0.019(3) 0.020(3) 0.001(2) 0.004(2) 0.000(2)
C2 0.028(4) 0.032(4) 0.029(4) 0.003(3) 0.003(3) 0.002(3)
C3 0.045(5) 0.028(4) 0.032(4) 0.006(3) -0.004(3) 0.005(3)
C4 0.038(4) 0.034(4) 0.046(5) 0.000(3) -0.012(4) 0.011(3)
C5 0.028(4) 0.045(5) 0.051(5) 0.000(4) 0.013(4) 0.006(3)
C6 0.024(4) 0.037(4) 0.037(4) 0.000(3) 0.006(3) 0.004(3)
C7 0.029(4) 0.029(4) 0.017(3) 0.001(3) 0.007(3) 0.004(3)
C8 0.020(3) 0.034(4) 0.029(4) 0.000(3) 0.000(3) 0.005(3)
C9 0.042(5) 0.071(6) 0.018(4) 0.006(4) 0.008(3) 0.013(4)
C10 0.046(5) 0.074(7) 0.024(4) -0.018(4) -0.001(3) 0.008(5)
C11 0.067(6) 0.040(5) 0.042(5) -0.021(4) 0.004(4) 0.003(4)
C12 0.044(5) 0.040(4) 0.029(4) -0.006(3) 0.005(3) 0.004(3)
C13 0.024(3) 0.022(3) 0.019(3) -0.002(2) 0.006(3) -0.004(3)
C14 0.017(3) 0.029(4) 0.023(3) 0.007(3) 0.001(2) -0.005(3)
C15 0.035(4) 0.042(4) 0.027(4) -0.002(3) -0.011(3) -0.006(3)
C16 0.055(6) 0.060(6) 0.028(4) -0.003(4) -0.002(4) -0.030(5)
C17 0.035(5) 0.089(7) 0.025(4) 0.009(4) -0.013(4) -0.023(5)
C18 0.018(4) 0.089(7) 0.039(5) 0.021(5) -0.001(3) -0.002(4)
C19 0.021(3) 0.045(4) 0.032(4) 0.002(3) 0.007(3) -0.007(3)
C20 0.019(3) 0.025(3) 0.020(3) 0.003(2) 0.003(2) 0.002(3)
C21 0.027(3) 0.033(4) 0.025(3) -0.004(3) 0.004(3) 0.002(3)
C22 0.034(4) 0.050(5) 0.021(3) -0.003(3) 0.005(3) -0.004(3)
C23 0.033(4) 0.051(5) 0.014(3) 0.007(3) 0.007(3) 0.002(3)
C24 0.035(4) 0.050(5) 0.033(4) 0.013(4) 0.006(3) -0.009(4)
C25 0.024(3) 0.041(4) 0.020(3) 0.002(3) 0.003(3) -0.007(3)
C26 0.014(3) 0.043(5) 0.043(4) 0.006(3) 0.007(3) -0.004(3)
C27 0.027(4) 0.082(7) 0.050(5) -0.001(5) 0.013(4) 0.010(4)
C28 0.030(4) 0.072(7) 0.043(5) 0.012(4) -0.015(4) -0.006(4)
C29 0.041(5) 0.045(6) 0.124(10) 0.022(6) 0.011(6) -0.023(5)
C30 0.031(4) 0.023(4) 0.040(4) -0.004(3) 0.009(3) 0.008(3)
C31 0.034(5) 0.048(5) 0.050(5) 0.001(4) 0.007(4) 0.014(4)
C32 0.075(7) 0.026(4) 0.059(6) -0.002(4) 0.016(5) 0.001(4)
C33 0.054(6) 0.057(6) 0.046(5) 0.006(4) 0.029(4) 0.012(4)
Cl5 0.048(5) 0.066(6) 0.056(4) -0.005(4) 0.002(5) 0.020(5)
Cl6 0.045(2) 0.096(10) 0.065(3) 0.005(5) 0.012(2) 0.028(3)
C34 0.040(9) 0.068(8) 0.047(6) -0.010(6) 0.007(8) 0.000(8)
Cl51 0.048(5) 0.066(6) 0.056(4) -0.005(4) 0.002(5) 0.020(5)
Cl61 0.045(2) 0.096(10) 0.065(3) 0.005(5) 0.012(2) 0.028(3)
Cl52 0.048(5) 0.066(6) 0.056(4) -0.005(4) 0.002(5) 0.020(5)
Cl62 0.045(2) 0.096(10) 0.065(3) 0.005(5) 0.012(2) 0.028(3)
C342 0.040(9) 0.068(8) 0.047(6) -0.010(6) 0.007(8) 0.000(8)

loop_
_atom_site_label
_atom_site_type_symbol
_atom_site_fract_x
_atom_site_fract_y
_atom_site_fract_z
_atom_site_U_iso_or_equiv
_atom_site_thermal_displace_type
_atom_site_occupancy
_atom_site_calc_flag
_atom_site_refinement_flags
_atom_site_disorder_group
W1 W 0.176265(12) 0.12616(2) 0.091121(11) 0.01750(10) Uani 1 d . .
W2 W 0.288385(12) 0.06522(2) 0.135586(11) 0.01661(10) Uani 1 d . .
P1 P 0.19437(9) 0.3591(2) 0.12963(8) 0.0191(3) Uani 1 d . .
P2 P 0.34258(8) 0.2716(2) 0.09370(7) 0.0182(3) Uani 1 d . .
Cl1 Cl 0.15546(10) -0.0492(2) 0.01824(9) 0.0348(4) Uani 1 d . .
Cl2 Cl 0.18024(9) 0.2528(2) -0.00554(7) 0.0268(3) Uani 1 d . .
Cl3 Cl 0.32556(8) 0.1822(2) 0.23078(7) 0.0262(3) Uani 1 d . .
Cl4 Cl 0.25577(9) -0.1012(2) 0.20767(8) 0.0287(4) Uani 1 d . .
N1 N 0.1191(3) 0.0674(6) 0.1558(3) 0.0252(12) Uani 1 d . .
H1 H 0.1423(3) 0.0412(6) 0.1907(3) 0.028(14) Uiso 1 calc R .
N2 N 0.3153(3) -0.0521(5) 0.0715(3) 0.0235(12) Uani 1 d . .
H2 H 0.2870(3) -0.0551(5) 0.0370(3) 0.028(14) Uiso 1 calc R .
C1 C 0.1310(3) 0.4774(6) 0.0946(3) 0.0202(13) Uani 1 d . .
C2 C 0.1405(4) 0.5454(7) 0.0388(3) 0.030(2) Uani 1 d . .
H2A H 0.1824(4) 0.5342(7) 0.0176(3) 0.043(5) Uiso 1 calc R .
C3 C 0.0873(5) 0.6306(7) 0.0144(4) 0.035(2) Uani 1 d . .
H3 H 0.0945(5) 0.6781(7) -0.0227(4) 0.043(5) Uiso 1 calc R .
C4 C 0.0242(4) 0.6464(8) 0.0436(4) 0.040(2) Uani 1 d . .
H4 H -0.0115(4) 0.7030(8) 0.0265(4) 0.043(5) Uiso 1 calc R .
C5 C 0.0148(4) 0.5778(8) 0.0981(4) 0.041(2) Uani 1 d . .
H5 H -0.0281(4) 0.5868(8) 0.1182(4) 0.043(5) Uiso 1 calc R .
C6 C 0.0670(4) 0.4963(8) 0.1240(4) 0.032(2) Uani 1 d . .
H6 H 0.0598(4) 0.4523(8) 0.1621(4) 0.043(5) Uiso 1 calc R .
C7 C 0.1965(4) 0.4071(7) 0.2134(3) 0.0248(14) Uani 1 d . .
C8 C 0.1782(3) 0.3225(7) 0.2601(3) 0.0277(15) Uani 1 d . .
H8 H 0.1648(3) 0.2365(7) 0.2497(3) 0.043(5) Uiso 1 calc R .
C9 C 0.1798(5) 0.3654(9) 0.3230(4) 0.044(2) Uani 1 d . .
H9 H 0.1687(5) 0.3068(9) 0.3551(4) 0.043(5) Uiso 1 calc R .
C10 C 0.1972(5) 0.4920(10) 0.3389(4) 0.048(2) Uani 1 d . .
H10 H 0.1975(5) 0.5200(10) 0.3814(4) 0.043(5) Uiso 1 calc R .
C11 C 0.2140(6) 0.5761(9) 0.2924(4) 0.050(2) Uani 1 d . .
H11 H 0.2256(6) 0.6629(9) 0.3029(4) 0.043(5) Uiso 1 calc R .
C12 C 0.2143(4) 0.5349(8) 0.2289(4) 0.037(2) Uani 1 d . .
H12 H 0.2264(4) 0.5934(8) 0.1972(4) 0.043(5) Uiso 1 calc R .
C13 C 0.2804(4) 0.4106(6) 0.1027(3) 0.0212(13) Uani 1 d . .
H13A H 0.3026(4) 0.4727(6) 0.1334(3) 0.089(29) Uiso 1 calc R .
H13B H 0.2724(4) 0.4553(6) 0.0618(3) 0.089(29) Uiso 1 calc R .
C14 C 0.4272(3) 0.3197(7) 0.1362(3) 0.0231(13) Uani 1 d . .
C15 C 0.4340(4) 0.4184(8) 0.1817(4) 0.036(2) Uani 1 d . .
H15 H 0.3938(4) 0.4666(8) 0.1919(4) 0.043(5) Uiso 1 calc R .
C16 C 0.5009(5) 0.4448(9) 0.2119(4) 0.048(2) Uani 1 d . .
H16 H 0.5059(5) 0.5115(9) 0.2424(4) 0.043(5) Uiso 1 calc R .
C17 C 0.5588(5) 0.3748(10) 0.1976(4) 0.050(2) Uani 1 d . .
H17 H 0.6036(5) 0.3942(10) 0.2182(4) 0.043(5) Uiso 1 calc R .
C18 C 0.5533(4) 0.2766(10) 0.1538(4) 0.049(2) Uani 1 d . .
H18 H 0.5937(4) 0.2277(10) 0.1449(4) 0.043(5) Uiso 1 calc R .
C19 C 0.4874(4) 0.2500(8) 0.1227(3) 0.033(2) Uani 1 d . .
H19 H 0.4835(4) 0.1836(8) 0.0920(3) 0.043(5) Uiso 1 calc R .
C20 C 0.3673(3) 0.2836(6) 0.0117(3) 0.0212(13) Uani 1 d . .
C21 C 0.3460(4) 0.1907(7) -0.0347(3) 0.0284(15) Uani 1 d . .
H21 H 0.3187(4) 0.1185(7) -0.0237(3) 0.043(5) Uiso 1 calc R .
C22 C 0.3650(4) 0.2050(8) -0.0963(3) 0.035(2) Uani 1 d . .
H22 H 0.3501(4) 0.1428(8) -0.1271(3) 0.043(5) Uiso 1 calc R .
C23 C 0.4057(4) 0.3096(8) -0.1132(3) 0.032(2) Uani 1 d . .
H23 H 0.4192(4) 0.3175(8) -0.1551(3) 0.043(5) Uiso 1 calc R .
C24 C 0.4267(4) 0.4033(9) -0.0679(4) 0.039(2) Uani 1 d . .
H24 H 0.4539(4) 0.4754(9) -0.0792(4) 0.043(5) Uiso 1 calc R .
C25 C 0.4073(4) 0.3899(7) -0.0057(3) 0.0280(15) Uani 1 d . .
H25 H 0.4214(4) 0.4533(7) 0.0248(3) 0.043(5) Uiso 1 calc R .
C26 C 0.0403(4) 0.0598(8) 0.1554(4) 0.033(2) Uani 1 d . .
C27 C 0.0148(5) 0.1255(11) 0.2143(5) 0.053(2) Uani 1 d . .
H27A H 0.0365(5) 0.0833(11) 0.2521(5) 0.064(7) Uiso 1 calc R .
H27B H -0.0368(5) 0.1185(11) 0.2140(5) 0.064(7) Uiso 1 calc R .
H27C H 0.0283(5) 0.2167(11) 0.2145(5) 0.064(7) Uiso 1 calc R .
C28 C 0.0076(5) 0.1230(10) 0.0957(4) 0.049(2) Uani 1 d . .
H28A H 0.0246(5) 0.0797(10) 0.0588(4) 0.064(7) Uiso 1 calc R .
H28B H 0.0211(5) 0.2142(10) 0.0952(4) 0.064(7) Uiso 1 calc R .
H28C H -0.0440(5) 0.1160(10) 0.0947(4) 0.064(7) Uiso 1 calc R .
C29 C 0.0220(6) -0.0860(10) 0.1554(7) 0.070(3) Uani 1 d . .
H29A H 0.0433(6) -0.1258(10) 0.1940(7) 0.064(7) Uiso 1 calc R .
H29B H 0.0406(6) -0.1274(10) 0.1187(7) 0.064(7) Uiso 1 calc R .
H29C H -0.0294(6) -0.0967(10) 0.1537(7) 0.064(7) Uiso 1 calc R .
C30 C 0.3791(4) -0.1398(7) 0.0732(4) 0.031(2) Uani 1 d . .
C31 C 0.4286(5) -0.1059(9) 0.1293(4) 0.044(2) Uani 1 d . .
H31A H 0.4039(5) -0.1154(9) 0.1679(4) 0.064(7) Uiso 1 calc R .
H31B H 0.4446(5) -0.0166(9) 0.1256(4) 0.064(7) Uiso 1 calc R .
H31C H 0.4696(5) -0.1637(9) 0.1310(4) 0.064(7) Uiso 1 calc R .
C32 C 0.3507(6) -0.2779(8) 0.0816(5) 0.053(2) Uani 1 d . .
H32A H 0.3185(6) -0.3007(8) 0.0453(5) 0.064(7) Uiso 1 calc R .
H32B H 0.3253(6) -0.2820(8) 0.1201(5) 0.064(7) Uiso 1 calc R .
H32C H 0.3903(6) -0.3387(8) 0.0849(5) 0.064(7) Uiso 1 calc R .
C33 C 0.4148(5) -0.1268(10) 0.0117(4) 0.051(2) Uani 1 d . .
H33A H 0.3811(5) -0.1495(10) -0.0236(4) 0.064(7) Uiso 1 calc R .
H33B H 0.4556(5) -0.1848(10) 0.0123(4) 0.064(7) Uiso 1 calc R .
H33C H 0.4306(5) -0.0377(10) 0.0068(4) 0.064(7) Uiso 1 calc R .
Cl5 Cl 0.2785(12) 0.8607(15) 0.4089(13) 0.057(2) Uani 0.48(3) d PD 1
Cl6 Cl 0.1540(7) 0.9751(28) 0.3403(8) 0.068(3) Uani 0.48(3) d PD 1
C34 C 0.2427(8) 1.0018(15) 0.3701(7) 0.052(3) Uani 0.738(12) d PD 1
H34A H 0.2442(8) 1.0747(15) 0.4001(7) 0.062 Uiso 0.738(12) calc PR 1
H34B H 0.2718(8) 1.0250(15) 0.3350(7) 0.062 Uiso 0.738(12) calc PR 1
Cl51 Cl 0.2611(15) 0.8528(30) 0.4138(18) 0.057(2) Uani 0.26(3) d PD 2
Cl61 Cl 0.1513(11) 1.0028(41) 0.3459(17) 0.068(3) Uani 0.26(3) d PD 2
C341 C 0.2427(8) 1.0018(15) 0.3701(7) 0.990 Uiso 0.00 d PD 2
Cl52 Cl 0.2737(15) 0.8954(25) 0.4139(16) 0.057(2) Uani 0.262(12) d PD 3
Cl62 Cl 0.1373(7) 0.9052(22) 0.3372(7) 0.068(3) Uani 0.262(12) d PD 3
C342 C 0.2132(19) 0.9896(37) 0.3645(23) 0.052(3) Uani 0.262(12) d PD 3
H34C H 0.1989(19) 1.0660(37) 0.3884(23) 0.062 Uiso 0.262(12) calc PR 3
H34D H 0.2377(19) 1.0208(37) 0.3279(23) 0.062 Uiso 0.262(12) calc PR 3

loop_
_atom_type_symbol
_atom_type_description
_atom_type_scat_dispersion_real
_atom_type_scat_dispersion_imag
_atom_type_scat_source
C C 0.0033 0.0016 'International Tables Vol C Tables 4.2.6.8 and 6.1.1.4'
H H 0.0000 0.0000 'International Tables Vol C Tables 4.2.6.8 and 6.1.1.4'
W W -0.8490 6.8722 'International Tables Vol C Tables 4.2.6.8 and 6.1.1.4'
Cl Cl 0.1484 0.1585 'International Tables Vol C Tables 4.2.6.8 and 6.1.1.4'
P P 0.1023 0.0942 'International Tables Vol C Tables 4.2.6.8 and 6.1.1.4'
N N 0.0061 0.0033 'International Tables Vol C Tables 4.2.6.8 and 6.1.1.4'

loop_
_geom_angle_atom_site_label_1
_geom_angle_atom_site_label_2
_geom_angle_atom_site_label_3
_geom_angle
_geom_angle_site_symmetry_1
_geom_angle_site_symmetry_3
_geom_angle_publ_flag
N1 W1 W2 99.6(2) . . y
N1 W1 Cl1 98.5(2) . . y
W2 W1 Cl1 99.11(6) . . y
N1 W1 Cl2 146.1(2) . . y
W2 W1 Cl2 113.67(6) . . y
Cl1 W1 Cl2 82.94(6) . . y
N1 W1 P1 98.0(2) . . y
W2 W1 P1 91.62(4) . . y
Cl1 W1 P1 158.44(6) . . y
Cl2 W1 P1 75.61(5) . . y
N2 W2 W1 99.4(2) . . y
N2 W2 Cl4 95.2(2) . . y
W1 W2 Cl4 100.51(5) . . y
N2 W2 Cl3 146.5(2) . . y
W1 W2 Cl3 113.74(6) . . y
Cl4 W2 Cl3 84.21(6) . . y
N2 W2 P2 98.5(2) . . y
W1 W2 P2 90.51(4) . . y
Cl4 W2 P2 160.73(6) . . y
Cl3 W2 P2 76.86(5) . . y
C1 P1 C13 104.4(3) . . n
C1 P1 C7 100.4(3) . . n
C13 P1 C7 105.2(3) . . n
C1 P1 W1 115.5(2) . . n
C13 P1 W1 105.9(2) . . n
C7 P1 W1 123.7(2) . . n
C20 P2 C14 100.1(3) . . n
C20 P2 C13 104.4(3) . . n
C14 P2 C13 105.7(3) . . n
C20 P2 W2 121.4(2) . . n
C14 P2 W2 114.2(2) . . n
C13 P2 W2 109.6(2) . . n
C26 N1 W1 129.0(5) . . n
C30 N2 W2 128.1(5) . . n
C2 C1 C6 118.0(6) . . n
C2 C1 P1 123.9(5) . . n
C6 C1 P1 118.0(5) . . n
C1 C2 C3 119.6(7) . . n
C4 C3 C2 121.4(7) . . n
C5 C4 C3 118.6(7) . . n
C4 C5 C6 121.0(8) . . n
C5 C6 C1 121.3(7) . . n
C8 C7 C12 119.8(7) . . n
C8 C7 P1 122.1(6) . . n
C12 C7 P1 118.0(5) . . n
C7 C8 C9 119.4(8) . . n
C10 C9 C8 121.2(8) . . n
C11 C10 C9 119.2(7) . . n
C10 C11 C12 120.8(8) . . n
C7 C12 C11 119.5(8) . . n
P1 C13 P2 112.6(3) . . n
C19 C14 C15 118.8(7) . . n
C19 C14 P2 116.8(5) . . n
C15 C14 P2 124.4(6) . . n
C16 C15 C14 119.3(8) . . n
C17 C16 C15 120.4(8) . . n
C16 C17 C18 121.3(8) . . n
C17 C18 C19 119.1(9) . . n
C18 C19 C14 121.0(8) . . n
C25 C20 C21 118.8(6) . . n
C25 C20 P2 118.8(5) . . n
C21 C20 P2 122.3(5) . . n
C22 C21 C20 120.2(7) . . n
C23 C22 C21 120.7(7) . . n
C22 C23 C24 119.8(6) . . n
C25 C24 C23 119.7(7) . . n
C20 C25 C24 120.7(7) . . n
N1 C26 C28 109.3(6) . . n
N1 C26 C27 110.1(7) . . n
C28 C26 C27 110.9(7) . . n
N1 C26 C29 105.9(7) . . n
C28 C26 C29 110.1(8) . . n
C27 C26 C29 110.3(8) . . n
C31 C30 N2 109.2(6) . . n
C31 C30 C33 111.8(7) . . n
N2 C30 C33 109.3(6) . . n
C31 C30 C32 109.0(7) . . n
N2 C30 C32 106.0(7) . . n
C33 C30 C32 111.3(7) . . n
Cl6 C34 Cl5 110.8(11) . . n
Cl61 C341 Cl51 107.5(16) . . n
Cl62 C342 Cl52 113.5(20) . . n

loop_
_geom_bond_atom_site_label_1
_geom_bond_atom_site_label_2
_geom_bond_distance
_geom_bond_site_symmetry_2
_geom_bond_publ_flag
W1 N1 1.895(6) . y
W1 W2 2.3281(11) . y
W1 Cl1 2.381(2) . y
W1 Cl2 2.424(2) . y
W1 P1 2.542(2) . y
W2 N2 1.905(5) . y
W2 Cl4 2.396(2) . y
W2 Cl3 2.400(2) . y
W2 P2 2.538(2) . y
P1 C1 1.819(7) . n
P1 C13 1.828(7) . n
P1 C7 1.832(7) . n
P2 C20 1.826(6) . n
P2 C14 1.836(7) . n
P2 C13 1.863(7) . n
N1 C26 1.480(9) . n
N2 C30 1.498(9) . n
C1 C2 1.391(10) . n
C1 C6 1.403(9) . n
C2 C3 1.398(11) . n
C3 C4 1.384(12) . n
C4 C5 1.370(12) . n
C5 C6 1.373(11) . n
C7 C8 1.374(10) . n
C7 C12 1.388(11) . n
C8 C9 1.396(11) . n
C9 C10 1.376(14) . n
C10 C11 1.361(14) . n
C11 C12 1.404(11) . n
C14 C19 1.385(10) . n
C14 C15 1.395(11) . n
C15 C16 1.394(12) . n
C16 C17 1.356(15) . n
C17 C18 1.367(14) . n
C18 C19 1.385(11) . n
C20 C25 1.390(10) . n
C20 C21 1.403(10) . n
C21 C22 1.380(10) . n
C22 C23 1.380(11) . n
C23 C24 1.393(12) . n
C24 C25 1.392(10) . n
C26 C28 1.507(11) . n
C26 C27 1.522(12) . n
C26 C29 1.536(12) . n
C30 C31 1.493(12) . n
C30 C33 1.507(11) . n
C30 C32 1.531(11) . n
Cl5 C34 1.77(2) . n
Cl6 C34 1.76(2) . n
Cl51 C341 1.81(2) . n
Cl61 C341 1.75(2) . n
Cl52 C342 1.77(2) . n
Cl62 C342 1.73(3) . n

loop_
_geom_torsion_atom_site_label_1
_geom_torsion_atom_site_label_2
_geom_torsion_atom_site_label_3
_geom_torsion_atom_site_label_4
_geom_torsion
_geom_torsion_site_symmetry_1
_geom_torsion_site_symmetry_2
_geom_torsion_site_symmetry_3
_geom_torsion_site_symmetry_4
_geom_torsion_publ_flag
P1 W1 W2 P2 -43.63(5) . . . . y
P1 W1 W2 N2 -142.4(2) . . . . y
P1 W1 W2 Cl3 32.22(6) . . . . y
P1 W1 W2 Cl4 120.47(6) . . . . y
N1 W1 W2 P2 -142.1(2) . . . . y
N1 W1 W2 N2 119.2(2) . . . . y
N1 W1 W2 Cl3 -66.2(2) . . . . y
N1 W1 W2 Cl4 22.0(2) . . . . y
Cl2 W1 W2 P2 31.36(6) . . . . y
Cl2 W1 W2 N2 -67.4(2) . . . . y
Cl2 W1 W2 Cl3 107.21(6) . . . . y
Cl2 W1 W2 Cl4 -164.54(6) . . . . y
Cl1 W1 W2 P2 117.60(6) . . . . y
Cl1 W1 W2 N2 18.9(2) . . . . y
Cl1 W1 W2 Cl3 -166.55(6) . . . . y
Cl1 W1 W2 Cl4 -78.31(7) . . . . y
